data_2225102
loop_
_publ_author_name
'Gowda, B. Thimme'
'Foro, Sabine'
'Saraswathi, B. S.'
'Fuess, Hartmut'

_publ_section_title
;
 <i>N</i>-(3,4-Dimethylphenyl)succinamic acid
;
_journal_coeditor_code RZ2408
_journal_issue 2
_journal_name_full 'Acta Crystallographica Section E'
_journal_page_first o436
_journal_paper_doi 10.1107/S1600536810002084
_journal_volume 66
_journal_year 2010
_chemical_formula_iupac 'C12 H15 N O3'
_chemical_formula_moiety 'C12 H15 N O3'
_chemical_formula_sum 'C12 H15 N O3'
_chemical_formula_weight 221.25
_chemical_name_systematic
;
<i>N</i>-(3,4-Dimethylphenyl)succinamic acid
;
_space_group_IT_number 2
_symmetry_cell_setting triclinic
_symmetry_space_group_name_Hall '-P 1'
_symmetry_space_group_name_H-M 'P -1'
_atom_sites_solution_hydrogens geom
_atom_sites_solution_primary direct
_atom_sites_solution_secondary difmap
_audit_creation_method SHELXL-97
_cell_angle_alpha 106.420(10)
_cell_angle_beta 100.980(10)
_cell_angle_gamma 99.810(10)
_cell_formula_units_Z 4
_cell_length_a 9.7360(10)
_cell_length_b 9.9190(10)
_cell_length_c 12.601(2)
_cell_measurement_reflns_used 2369
_cell_measurement_temperature 299(2)
_cell_measurement_theta_max 27.74
_cell_measurement_theta_min 3.12
_cell_volume 1112.9(3)
_computing_cell_refinement
;
CrysAlis RED (Oxford Diffraction, 2009)
;
_computing_data_collection
;
CrysAlis CCD (Oxford Diffraction, 2009)
;
_computing_data_reduction
;
CrysAlis RED (Oxford Diffraction, 2009)
;
_computing_molecular_graphics 'PLATON (Spek, 2009)'
_computing_publication_material 'SHELXL97 (Sheldrick, 2008)'
_computing_structure_refinement 'SHELXL97 (Sheldrick, 2008)'
_computing_structure_solution 'SHELXS97 (Sheldrick, 2008)'
_diffrn_ambient_temperature 299(2)
_diffrn_measured_fraction_theta_full 0.997
_diffrn_measured_fraction_theta_max 0.997
_diffrn_measurement_device_type
;
Oxford Diffraction Xcalibur diffractometer
with a Sapphire CCD detector
;
_diffrn_measurement_method
;
Rotation method data acquisition using \w and \f scans.
;
_diffrn_radiation_monochromator graphite
_diffrn_radiation_source 'fine-focus sealed tube'
_diffrn_radiation_type MoK\a
_diffrn_radiation_wavelength 0.71073
_diffrn_reflns_av_R_equivalents 0.0126
_diffrn_reflns_av_sigmaI/netI 0.0228
_diffrn_reflns_limit_h_max 12
_diffrn_reflns_limit_h_min -11
_diffrn_reflns_limit_k_max 10
_diffrn_reflns_limit_k_min -12
_diffrn_reflns_limit_l_max 15
_diffrn_reflns_limit_l_min -14
_diffrn_reflns_number 7776
_diffrn_reflns_theta_full 26.37
_diffrn_reflns_theta_max 26.37
_diffrn_reflns_theta_min 3.13
_diffrn_standards_decay_% 0
_diffrn_standards_number 0
_exptl_absorpt_coefficient_mu 0.095
_exptl_absorpt_correction_T_max 0.9850
_exptl_absorpt_correction_T_min 0.9594
_exptl_absorpt_correction_type multi-scan
_exptl_absorpt_process_details
;
(CrysAlis RED; Oxford Diffraction, 2009)
;
_exptl_crystal_colour colourless
_exptl_crystal_density_diffrn 1.320
_exptl_crystal_density_method 'not measured'
_exptl_crystal_description rod
_exptl_crystal_F_000 472
_exptl_crystal_size_max 0.44
_exptl_crystal_size_mid 0.40
_exptl_crystal_size_min 0.16
_refine_diff_density_max 0.172
_refine_diff_density_min -0.172
_refine_ls_extinction_method none
_refine_ls_goodness_of_fit_ref 1.025
_refine_ls_hydrogen_treatment mixed
_refine_ls_matrix_type full
_refine_ls_number_parameters 305
_refine_ls_number_reflns 4538
_refine_ls_number_restraints 2
_refine_ls_restrained_S_all 1.026
_refine_ls_R_factor_all 0.0682
_refine_ls_R_factor_gt 0.0417
_refine_ls_shift/su_max 0.000
_refine_ls_shift/su_mean 0.000
_refine_ls_structure_factor_coef Fsqd
_refine_ls_weighting_details 'calc w=1/[\s^2^(Fo^2^)+(0.0517P)^2^+0.2735P] where P=(Fo^2^+2Fc^2^)/3'
_refine_ls_weighting_scheme calc
_refine_ls_wR_factor_gt 0.1036
_refine_ls_wR_factor_ref 0.1176
_reflns_number_gt 3173
_reflns_number_total 4538
_reflns_threshold_expression I>2sigma(I)
_cod_data_source_file rz2408.cif
_cod_data_source_block I
_cod_original_cell_volume 1112.9(2)
_cod_database_code 2225102
_cod_database_fobs_code 2225102

loop_
_symmetry_equiv_pos_as_xyz
'x, y, z'
'-x, -y, -z'

loop_
_atom_site_type_symbol
_atom_site_label
_atom_site_fract_x
_atom_site_fract_y
_atom_site_fract_z
_atom_site_U_iso_or_equiv
_atom_site_adp_type
_atom_site_calc_flag
_atom_site_refinement_flags
_atom_site_occupancy
_atom_site_disorder_assembly
_atom_site_disorder_group
O O1 0.25568(12) 0.46649(13) 0.13575(10) 0.0454(3) Uani d . 1 . .
O O2 0.15120(14) 0.11617(14) 0.05553(10) 0.0529(3) Uani d . 1 . .
O O3 0.20038(15) 0.09014(14) -0.11316(10) 0.0530(3) Uani d D 1 . .
H H3O 0.243(2) 0.030(2) -0.0934(17) 0.064 Uiso d D 1 . .
N N1 0.08150(14) 0.53340(15) 0.22197(11) 0.0380(3) Uani d . 1 . .
H H1N -0.013(2) 0.5115(19) 0.2162(14) 0.046 Uiso d . 1 . .
C C1 0.16800(16) 0.63065(16) 0.32941(13) 0.0344(4) Uani d . 1 . .
C C2 0.11108(17) 0.64457(17) 0.42386(14) 0.0382(4) Uani d . 1 . .
H H2 0.0170 0.5949 0.4138 0.046 Uiso calc R 1 . .
C C3 0.19110(18) 0.73073(17) 0.53296(14) 0.0395(4) Uani d . 1 . .
C C4 0.33168(18) 0.80814(18) 0.54764(14) 0.0409(4) Uani d . 1 . .
C C5 0.38529(18) 0.79638(18) 0.45219(15) 0.0436(4) Uani d . 1 . .
H H5 0.4780 0.8489 0.4613 0.052 Uiso calc R 1 . .
C C6 0.30594(17) 0.70921(17) 0.34342(14) 0.0409(4) Uani d . 1 . .
H H6 0.3448 0.7036 0.2808 0.049 Uiso calc R 1 . .
C C7 0.12894(16) 0.45212(17) 0.13761(13) 0.0344(3) Uani d . 1 . .
C C8 0.01037(17) 0.33813(18) 0.04349(13) 0.0404(4) Uani d . 1 . .
H H8A -0.0624 0.3841 0.0153 0.048 Uiso calc R 1 . .
H H8B -0.0348 0.2689 0.0750 0.048 Uiso calc R 1 . .
C C9 0.06420(18) 0.25797(19) -0.05577(13) 0.0423(4) Uani d . 1 . .
H H9A -0.0173 0.2094 -0.1214 0.051 Uiso calc R 1 . .
H H9B 0.1280 0.3278 -0.0758 0.051 Uiso calc R 1 . .
C C10 0.14225(17) 0.14906(17) -0.03140(13) 0.0386(4) Uani d . 1 . .
C C11 0.1276(2) 0.7378(2) 0.63389(15) 0.0568(5) Uani d . 1 . .
H H11A 0.0286 0.6851 0.6075 0.068 Uiso calc R 1 . .
H H11B 0.1334 0.8370 0.6751 0.068 Uiso calc R 1 . .
H H11C 0.1804 0.6960 0.6834 0.068 Uiso calc R 1 . .
C C12 0.4230(2) 0.9026(2) 0.66431(15) 0.0592(5) Uani d . 1 . .
H H12A 0.5170 0.9429 0.6584 0.071 Uiso calc R 1 . .
H H12B 0.4315 0.8457 0.7144 0.071 Uiso calc R 1 . .
H H12C 0.3788 0.9794 0.6945 0.071 Uiso calc R 1 . .
O O4 0.75949(12) 0.46145(14) 0.15126(10) 0.0545(4) Uani d . 1 . .
O O5 0.66192(15) 0.10463(14) 0.06567(10) 0.0548(3) Uani d . 1 . .
O O6 0.71268(15) 0.07822(14) -0.10294(10) 0.0524(3) Uani d D 1 . .
H H6O 0.756(2) 0.015(2) -0.0837(17) 0.063 Uiso d D 1 . .
N N2 0.57898(15) 0.50597(17) 0.23359(12) 0.0478(4) Uani d . 1 . .
H H2N 0.486(2) 0.484(2) 0.2237(16) 0.057 Uiso d . 1 . .
C C13 0.66100(17) 0.61991(18) 0.33598(13) 0.0390(4) Uani d . 1 . .
C C14 0.66191(17) 0.60174(18) 0.44074(14) 0.0398(4) Uani d . 1 . .
H H14 0.6180 0.5122 0.4434 0.048 Uiso calc R 1 . .
C C15 0.72698(17) 0.71425(18) 0.54223(13) 0.0385(4) Uani d . 1 . .
C C16 0.79482(17) 0.84812(17) 0.53795(14) 0.0387(4) Uani d . 1 . .
C C17 0.79743(19) 0.86189(18) 0.43201(15) 0.0448(4) Uani d . 1 . .
H H17 0.8453 0.9495 0.4286 0.054 Uiso calc R 1 . .
C C18 0.73127(19) 0.7499(2) 0.33125(14) 0.0457(4) Uani d . 1 . .
H H18 0.7342 0.7623 0.2612 0.055 Uiso calc R 1 . .
C C19 0.63180(17) 0.43683(17) 0.14927(13) 0.0363(4) Uani d . 1 . .
C C20 0.51791(18) 0.32399(19) 0.05010(14) 0.0434(4) Uani d . 1 . .
H H20A 0.4690 0.2529 0.0782 0.052 Uiso calc R 1 . .
H H20B 0.4470 0.3706 0.0201 0.052 Uiso calc R 1 . .
C C21 0.57788(19) 0.24675(19) -0.04634(13) 0.0441(4) Uani d . 1 . .
H H21A 0.4993 0.1993 -0.1143 0.053 Uiso calc R 1 . .
H H21B 0.6441 0.3182 -0.0629 0.053 Uiso calc R 1 . .
C C22 0.65414(17) 0.13717(17) -0.02138(13) 0.0389(4) Uani d . 1 . .
C C23 0.7220(2) 0.6912(2) 0.65422(15) 0.0559(5) Uani d . 1 . .
H H23A 0.6822 0.5908 0.6411 0.067 Uiso calc R 1 . .
H H23B 0.6628 0.7483 0.6900 0.067 Uiso calc R 1 . .
H H23C 0.8177 0.7199 0.7031 0.067 Uiso calc R 1 . .
C C24 0.8606(2) 0.9755(2) 0.64499(15) 0.0536(5) Uani d . 1 . .
H H24A 0.9336 0.9518 0.6945 0.064 Uiso calc R 1 . .
H H24B 0.7873 0.9991 0.6833 0.064 Uiso calc R 1 . .
H H24C 0.9029 1.0570 0.6255 0.064 Uiso calc R 1 . .

loop_
_atom_site_aniso_label
_atom_site_aniso_U_11
_atom_site_aniso_U_22
_atom_site_aniso_U_33
_atom_site_aniso_U_12
_atom_site_aniso_U_13
_atom_site_aniso_U_23
O1 0.0328(6) 0.0520(7) 0.0422(7) 0.0089(5) 0.0099(5) 0.0014(5)
O2 0.0701(9) 0.0541(8) 0.0409(7) 0.0255(7) 0.0226(6) 0.0134(6)
O3 0.0680(9) 0.0579(8) 0.0407(7) 0.0301(7) 0.0231(6) 0.0127(6)
N1 0.0285(7) 0.0405(8) 0.0367(7) 0.0091(6) 0.0057(6) 0.0011(6)
C1 0.0318(8) 0.0303(8) 0.0355(8) 0.0101(7) 0.0051(6) 0.0031(7)
C2 0.0330(8) 0.0350(8) 0.0421(9) 0.0073(7) 0.0106(7) 0.0054(7)
C3 0.0425(9) 0.0358(9) 0.0386(9) 0.0148(7) 0.0092(7) 0.0073(7)
C4 0.0394(9) 0.0362(9) 0.0393(9) 0.0115(7) 0.0026(7) 0.0039(7)
C5 0.0324(8) 0.0384(9) 0.0493(10) 0.0036(7) 0.0069(7) 0.0032(8)
C6 0.0382(9) 0.0389(9) 0.0419(9) 0.0079(7) 0.0134(7) 0.0062(7)
C7 0.0327(8) 0.0348(8) 0.0335(8) 0.0098(7) 0.0056(6) 0.0085(7)
C8 0.0340(8) 0.0410(9) 0.0378(9) 0.0092(7) 0.0041(7) 0.0032(7)
C9 0.0414(9) 0.0450(10) 0.0316(8) 0.0101(8) 0.0041(7) 0.0022(7)
C10 0.0394(9) 0.0354(9) 0.0303(8) 0.0037(7) 0.0069(7) -0.0012(7)
C11 0.0591(12) 0.0626(13) 0.0442(11) 0.0140(10) 0.0158(9) 0.0091(9)
C12 0.0544(12) 0.0601(12) 0.0453(11) 0.0113(10) -0.0011(9) 0.0001(9)
O4 0.0315(6) 0.0638(8) 0.0517(8) 0.0084(6) 0.0116(5) -0.0053(6)
O5 0.0720(9) 0.0607(8) 0.0413(7) 0.0297(7) 0.0245(6) 0.0165(6)
O6 0.0651(9) 0.0557(8) 0.0399(7) 0.0249(7) 0.0220(6) 0.0093(6)
N2 0.0291(7) 0.0580(9) 0.0406(8) 0.0045(7) 0.0091(6) -0.0046(7)
C13 0.0322(8) 0.0439(9) 0.0348(9) 0.0094(7) 0.0093(7) 0.0029(7)
C14 0.0379(9) 0.0368(9) 0.0439(9) 0.0088(7) 0.0129(7) 0.0105(7)
C15 0.0391(9) 0.0415(9) 0.0354(8) 0.0146(7) 0.0099(7) 0.0099(7)
C16 0.0355(8) 0.0386(9) 0.0384(9) 0.0113(7) 0.0075(7) 0.0065(7)
C17 0.0470(10) 0.0371(9) 0.0489(10) 0.0056(8) 0.0138(8) 0.0136(8)
C18 0.0479(10) 0.0553(11) 0.0353(9) 0.0117(9) 0.0126(8) 0.0159(8)
C19 0.0325(8) 0.0383(9) 0.0351(8) 0.0104(7) 0.0072(7) 0.0071(7)
C20 0.0353(9) 0.0443(10) 0.0405(9) 0.0095(7) 0.0049(7) 0.0016(8)
C21 0.0449(9) 0.0467(10) 0.0313(9) 0.0100(8) 0.0037(7) 0.0029(7)
C22 0.0380(9) 0.0377(9) 0.0309(8) 0.0038(7) 0.0072(7) -0.0005(7)
C23 0.0693(13) 0.0605(12) 0.0423(10) 0.0198(10) 0.0161(9) 0.0195(9)
C24 0.0522(11) 0.0458(10) 0.0491(11) 0.0100(9) 0.0061(9) -0.0003(9)

loop_
_atom_type_symbol
_atom_type_description
_atom_type_scat_dispersion_real
_atom_type_scat_dispersion_imag
_atom_type_scat_source
C C 0.0033 0.0016 'International Tables Vol C Tables 4.2.6.8 and 6.1.1.4'
H H 0.0000 0.0000 'International Tables Vol C Tables 4.2.6.8 and 6.1.1.4'
N N 0.0061 0.0033 'International Tables Vol C Tables 4.2.6.8 and 6.1.1.4'
O O 0.0106 0.0060 'International Tables Vol C Tables 4.2.6.8 and 6.1.1.4'

loop_
_geom_angle_atom_site_label_1
_geom_angle_atom_site_label_2
_geom_angle_atom_site_label_3
_geom_angle_site_symmetry_1
_geom_angle_site_symmetry_3
_geom_angle
_geom_angle_publ_flag
C10 O3 H3O . . 108.4(14) ?
C7 N1 C1 . . 126.35(13) ?
C7 N1 H1N . . 116.8(11) ?
C1 N1 H1N . . 115.6(11) ?
C6 C1 C2 . . 119.26(14) ?
C6 C1 N1 . . 122.85(14) ?
C2 C1 N1 . . 117.89(14) ?
C1 C2 C3 . . 121.68(15) ?
C1 C2 H2 . . 119.2 ?
C3 C2 H2 . . 119.2 ?
C2 C3 C4 . . 119.12(15) ?
C2 C3 C11 . . 120.02(16) ?
C4 C3 C11 . . 120.84(15) ?
C5 C4 C3 . . 118.47(15) ?
C5 C4 C12 . . 120.40(16) ?
C3 C4 C12 . . 121.13(16) ?
C4 C5 C6 . . 122.41(16) ?
C4 C5 H5 . . 118.8 ?
C6 C5 H5 . . 118.8 ?
C1 C6 C5 . . 119.02(15) ?
C1 C6 H6 . . 120.5 ?
C5 C6 H6 . . 120.5 ?
O1 C7 N1 . . 124.17(14) ?
O1 C7 C8 . . 121.87(14) ?
N1 C7 C8 . . 113.96(13) ?
C7 C8 C9 . . 113.04(13) ?
C7 C8 H8A . . 109.0 ?
C9 C8 H8A . . 109.0 ?
C7 C8 H8B . . 109.0 ?
C9 C8 H8B . . 109.0 ?
H8A C8 H8B . . 107.8 ?
C10 C9 C8 . . 113.76(14) ?
C10 C9 H9A . . 108.8 ?
C8 C9 H9A . . 108.8 ?
C10 C9 H9B . . 108.8 ?
C8 C9 H9B . . 108.8 ?
H9A C9 H9B . . 107.7 ?
O2 C10 O3 . . 122.68(16) ?
O2 C10 C9 . . 123.86(15) ?
O3 C10 C9 . . 113.46(15) ?
C3 C11 H11A . . 109.5 ?
C3 C11 H11B . . 109.5 ?
H11A C11 H11B . . 109.5 ?
C3 C11 H11C . . 109.5 ?
H11A C11 H11C . . 109.5 ?
H11B C11 H11C . . 109.5 ?
C4 C12 H12A . . 109.5 ?
C4 C12 H12B . . 109.5 ?
H12A C12 H12B . . 109.5 ?
C4 C12 H12C . . 109.5 ?
H12A C12 H12C . . 109.5 ?
H12B C12 H12C . . 109.5 ?
C22 O6 H6O . . 109.0(14) ?
C19 N2 C13 . . 125.70(14) ?
C19 N2 H2N . . 117.3(13) ?
C13 N2 H2N . . 116.9(13) ?
C18 C13 C14 . . 119.74(15) ?
C18 C13 N2 . . 120.78(15) ?
C14 C13 N2 . . 119.36(15) ?
C13 C14 C15 . . 121.39(16) ?
C13 C14 H14 . . 119.3 ?
C15 C14 H14 . . 119.3 ?
C14 C15 C16 . . 119.12(15) ?
C14 C15 C23 . . 119.71(16) ?
C16 C15 C23 . . 121.16(15) ?
C17 C16 C15 . . 118.37(15) ?
C17 C16 C24 . . 120.35(16) ?
C15 C16 C24 . . 121.26(15) ?
C18 C17 C16 . . 122.22(16) ?
C18 C17 H17 . . 118.9 ?
C16 C17 H17 . . 118.9 ?
C13 C18 C17 . . 119.08(16) ?
C13 C18 H18 . . 120.5 ?
C17 C18 H18 . . 120.5 ?
O4 C19 N2 . . 123.43(15) ?
O4 C19 C20 . . 122.88(14) ?
N2 C19 C20 . . 113.68(14) ?
C21 C20 C19 . . 113.63(14) ?
C21 C20 H20A . . 108.8 ?
C19 C20 H20A . . 108.8 ?
C21 C20 H20B . . 108.8 ?
C19 C20 H20B . . 108.8 ?
H20A C20 H20B . . 107.7 ?
C22 C21 C20 . . 114.09(14) ?
C22 C21 H21A . . 108.7 ?
C20 C21 H21A . . 108.7 ?
C22 C21 H21B . . 108.7 ?
C20 C21 H21B . . 108.7 ?
H21A C21 H21B . . 107.6 ?
O5 C22 O6 . . 123.06(16) ?
O5 C22 C21 . . 123.93(15) ?
O6 C22 C21 . . 113.01(15) ?
C15 C23 H23A . . 109.5 ?
C15 C23 H23B . . 109.5 ?
H23A C23 H23B . . 109.5 ?
C15 C23 H23C . . 109.5 ?
H23A C23 H23C . . 109.5 ?
H23B C23 H23C . . 109.5 ?
C16 C24 H24A . . 109.5 ?
C16 C24 H24B . . 109.5 ?
H24A C24 H24B . . 109.5 ?
C16 C24 H24C . . 109.5 ?
H24A C24 H24C . . 109.5 ?
H24B C24 H24C . . 109.5 ?

loop_
_geom_bond_atom_site_label_1
_geom_bond_atom_site_label_2
_geom_bond_site_symmetry_2
_geom_bond_distance
_geom_bond_publ_flag
O1 C7 . 1.2233(18) ?
O2 C10 . 1.2203(19) ?
O3 C10 . 1.3106(19) ?
O3 H3O . 0.850(15) ?
N1 C7 . 1.3500(19) ?
N1 C1 . 1.4224(19) ?
N1 H1N . 0.894(18) ?
C1 C6 . 1.385(2) ?
C1 C2 . 1.388(2) ?
C2 C3 . 1.389(2) ?
C2 H2 . 0.9300 ?
C3 C4 . 1.401(2) ?
C3 C11 . 1.506(2) ?
C4 C5 . 1.383(2) ?
C4 C12 . 1.506(2) ?
C5 C6 . 1.386(2) ?
C5 H5 . 0.9300 ?
C6 H6 . 0.9300 ?
C7 C8 . 1.514(2) ?
C8 C9 . 1.517(2) ?
C8 H8A . 0.9700 ?
C8 H8B . 0.9700 ?
C9 C10 . 1.489(2) ?
C9 H9A . 0.9700 ?
C9 H9B . 0.9700 ?
C11 H11A . 0.9600 ?
C11 H11B . 0.9600 ?
C11 H11C . 0.9600 ?
C12 H12A . 0.9600 ?
C12 H12B . 0.9600 ?
C12 H12C . 0.9600 ?
O4 C19 . 1.2194(18) ?
O5 C22 . 1.221(2) ?
O6 C22 . 1.3115(19) ?
O6 H6O . 0.875(15) ?
N2 C19 . 1.334(2) ?
N2 C13 . 1.434(2) ?
N2 H2N . 0.87(2) ?
C13 C18 . 1.376(2) ?
C13 C14 . 1.381(2) ?
C14 C15 . 1.388(2) ?
C14 H14 . 0.9300 ?
C15 C16 . 1.399(2) ?
C15 C23 . 1.500(2) ?
C16 C17 . 1.384(2) ?
C16 C24 . 1.503(2) ?
C17 C18 . 1.381(2) ?
C17 H17 . 0.9300 ?
C18 H18 . 0.9300 ?
C19 C20 . 1.517(2) ?
C20 C21 . 1.517(2) ?
C20 H20A . 0.9700 ?
C20 H20B . 0.9700 ?
C21 C22 . 1.487(2) ?
C21 H21A . 0.9700 ?
C21 H21B . 0.9700 ?
C23 H23A . 0.9600 ?
C23 H23B . 0.9600 ?
C23 H23C . 0.9600 ?
C24 H24A . 0.9600 ?
C24 H24B . 0.9600 ?
C24 H24C . 0.9600 ?

loop_
_geom_hbond_atom_site_label_D
_geom_hbond_atom_site_label_H
_geom_hbond_atom_site_label_A
_geom_hbond_site_symmetry_A
_geom_hbond_distance_DH
_geom_hbond_distance_HA
_geom_hbond_distance_DA
_geom_hbond_angle_DHA
O3 H3O O5 2_655 0.850(15) 1.821(16) 2.6681(18) 174(2)
N1 H1N O4 1_455 0.894(18) 2.127(18) 2.9909(18) 162.5(15)
O6 H6O O2 2_655 0.875(15) 1.782(15) 2.6555(18) 175(2)
N2 H2N O1 . 0.87(2) 2.26(2) 3.0676(19) 154.7(17)

loop_
_geom_torsion_atom_site_label_1
_geom_torsion_atom_site_label_2
_geom_torsion_atom_site_label_3
_geom_torsion_atom_site_label_4
_geom_torsion_site_symmetry_1
_geom_torsion_site_symmetry_2
_geom_torsion_site_symmetry_3
_geom_torsion_site_symmetry_4
_geom_torsion
_geom_torsion_publ_flag
C7 N1 C1 C6 . . . . 33.1(2) ?
C7 N1 C1 C2 . . . . -145.84(16) ?
C6 C1 C2 C3 . . . . -2.7(2) ?
N1 C1 C2 C3 . . . . 176.29(14) ?
C1 C2 C3 C4 . . . . 1.5(2) ?
C1 C2 C3 C11 . . . . -177.34(15) ?
C2 C3 C4 C5 . . . . 0.4(2) ?
C11 C3 C4 C5 . . . . 179.24(16) ?
C2 C3 C4 C12 . . . . -179.75(16) ?
C11 C3 C4 C12 . . . . -0.9(3) ?
C3 C4 C5 C6 . . . . -1.1(3) ?
C12 C4 C5 C6 . . . . 179.05(16) ?
C2 C1 C6 C5 . . . . 2.0(2) ?
N1 C1 C6 C5 . . . . -176.97(15) ?
C4 C5 C6 C1 . . . . -0.1(3) ?
C1 N1 C7 O1 . . . . -10.9(3) ?
C1 N1 C7 C8 . . . . 168.62(15) ?
O1 C7 C8 C9 . . . . -6.0(2) ?
N1 C7 C8 C9 . . . . 174.42(14) ?
C7 C8 C9 C10 . . . . 75.78(18) ?
C8 C9 C10 O2 . . . . 6.6(2) ?
C8 C9 C10 O3 . . . . -173.82(14) ?
C19 N2 C13 C18 . . . . 63.8(2) ?
C19 N2 C13 C14 . . . . -120.24(19) ?
C18 C13 C14 C15 . . . . 2.9(2) ?
N2 C13 C14 C15 . . . . -173.11(15) ?
C13 C14 C15 C16 . . . . -1.0(2) ?
C13 C14 C15 C23 . . . . 178.29(15) ?
C14 C15 C16 C17 . . . . -1.6(2) ?
C23 C15 C16 C17 . . . . 179.16(16) ?
C14 C15 C16 C24 . . . . 177.00(15) ?
C23 C15 C16 C24 . . . . -2.2(2) ?
C15 C16 C17 C18 . . . . 2.3(3) ?
C24 C16 C17 C18 . . . . -176.32(16) ?
C14 C13 C18 C17 . . . . -2.2(2) ?
N2 C13 C18 C17 . . . . 173.74(15) ?
C16 C17 C18 C13 . . . . -0.4(3) ?
C13 N2 C19 O4 . . . . 1.7(3) ?
C13 N2 C19 C20 . . . . -178.33(16) ?
O4 C19 C20 C21 . . . . -0.8(2) ?
N2 C19 C20 C21 . . . . 179.30(15) ?
C19 C20 C21 C22 . . . . 75.46(19) ?
C20 C21 C22 O5 . . . . 4.0(2) ?
C20 C21 C22 O6 . . . . -176.04(14) ?
